data_7010921
loop_
_publ_author_name
'Kilkenny, Mairi L.'
'Nassimbeni, Luigi R.'

_publ_section_title
;
 Tetrakis(3-cyanopyridine)diisothiocyanatonickel(II) and its clathrates
 with EtOH and CH2Cl2: structures, thermal stabilities and enthalpies
 of guest release
;
_journal_coden_ASTM JCSDAA
_journal_issue 20
_journal_name_full 'Journal of the Chemical Society, Dalton Transactions'
_journal_page_first 3065
_journal_page_last 3068
_journal_paper_doi 10.1039/b105299n
_journal_year 2001
_chemical_formula_sum 'C28 H20 Cl4 N10 Ni S2'
_chemical_formula_weight 761.16
_space_group_IT_number 15
_symmetry_cell_setting monoclinic
_symmetry_space_group_name_Hall '-C 2yc'
_symmetry_space_group_name_H-M 'C 1 2/c 1'
_atom_sites_solution_hydrogens geom
_atom_sites_solution_primary direct
_atom_sites_solution_secondary difmap
_audit_creation_method SHELXL-97
_cell_angle_alpha 90.00
_cell_angle_beta 97.668(2)
_cell_angle_gamma 90.00
_cell_formula_units_Z 4
_cell_length_a 17.8126(7)
_cell_length_b 11.5532(4)
_cell_length_c 17.1122(8)
_cell_measurement_temperature 293(2)
_cell_volume 3490.1(2)
_computing_structure_refinement 'SHELXL-97 (Sheldrick, 1997)'
_computing_structure_solution 'SHELXS-97 (Sheldrick, 1990)'
_diffrn_ambient_temperature 293(2)
_diffrn_measured_fraction_theta_full 0.943
_diffrn_measured_fraction_theta_max 0.943
_diffrn_radiation_monochromator graphite
_diffrn_radiation_source 'fine-focus sealed tube'
_diffrn_radiation_type MoK\a
_diffrn_radiation_wavelength 0.71073
_diffrn_reflns_av_R_equivalents 0.0356
_diffrn_reflns_av_sigmaI/netI 0.0469
_diffrn_reflns_limit_h_max 22
_diffrn_reflns_limit_h_min -13
_diffrn_reflns_limit_k_max 12
_diffrn_reflns_limit_k_min -13
_diffrn_reflns_limit_l_max 18
_diffrn_reflns_limit_l_min -21
_diffrn_reflns_number 6867
_diffrn_reflns_theta_full 27.00
_diffrn_reflns_theta_max 27.00
_diffrn_reflns_theta_min 2.11
_exptl_absorpt_coefficient_mu 1.017
_exptl_crystal_density_diffrn 1.449
_exptl_crystal_density_method 'not measured'
_exptl_crystal_F_000 1544
_refine_diff_density_max 1.220
_refine_diff_density_min -0.864
_refine_diff_density_rms 0.086
_refine_ls_extinction_method none
_refine_ls_goodness_of_fit_ref 1.031
_refine_ls_hydrogen_treatment mixed
_refine_ls_matrix_type full
_refine_ls_number_parameters 233
_refine_ls_number_reflns 3598
_refine_ls_number_restraints 4
_refine_ls_restrained_S_all 1.031
_refine_ls_R_factor_all 0.0737
_refine_ls_R_factor_gt 0.0550
_refine_ls_shift/su_max 0.043
_refine_ls_shift/su_mean 0.001
_refine_ls_structure_factor_coef Fsqd
_refine_ls_weighting_details
;
calc w=1/[\s^2^(Fo^2^)+(0.0765P)^2^+12.2913P] where 
P=(Fo^2^+2Fc^2^)/3
;
_refine_ls_weighting_scheme calc
_refine_ls_wR_factor_gt 0.1453
_refine_ls_wR_factor_ref 0.1594
_reflns_number_gt 2789
_reflns_number_total 3598
_reflns_threshold_expression >2sigma(I)
_cod_data_source_file b105299n.txt
_cod_data_source_block c:\dcmc2c\NidiEt
_cod_depositor_comments
;
The following automatic conversions were performed:
'_symmetry_cell_setting' value 'Monoclinic' changed to 'monoclinic'
according to '/home/saulius/struct/CIF-dictionaries/cif_core.dic'
dictionary named 'cif_core.dic' version 2.4.1 from 2010-06-29.

Automatic conversion script
Id: cif_fix_enum 1527 2010-12-29 10:47:43Z saulius 
;
_cod_original_sg_symbol_H-M C2/c
_cod_database_code 7010921

loop_
_symmetry_equiv_pos_as_xyz
'x, y, z'
'-x, y, -z+1/2'
'x+1/2, y+1/2, z'
'-x+1/2, y+1/2, -z+1/2'
'-x, -y, -z'
'x, -y, z-1/2'
'-x+1/2, -y+1/2, -z'
'x+1/2, -y+1/2, z-1/2'

loop_
_atom_site_label
_atom_site_type_symbol
_atom_site_fract_x
_atom_site_fract_y
_atom_site_fract_z
_atom_site_U_iso_or_equiv
_atom_site_adp_type
_atom_site_occupancy
_atom_site_symmetry_multiplicity
_atom_site_calc_flag
_atom_site_refinement_flags
_atom_site_disorder_assembly
_atom_site_disorder_group
Ni1 Ni 0.5000 0.25691(4) 0.2500 0.01908(18) Uani 1 2 d S . .
S1 S 0.70124(5) 0.23820(9) 0.08746(6) 0.0408(3) Uani 1 1 d . . .
N1 N 0.57960(16) 0.2562(2) 0.17472(15) 0.0233(6) Uani 1 1 d . . .
N2 N 0.43974(15) 0.3854(2) 0.17924(14) 0.0233(6) Uani 1 1 d . . .
N3 N 0.43624(15) 0.1256(2) 0.18165(15) 0.0238(6) Uani 1 1 d . . .
C1 C 0.62971(18) 0.2497(3) 0.13813(18) 0.0234(7) Uani 1 1 d . . .
C4 C 0.3691(2) 0.5613(4) 0.0847(2) 0.0432(10) Uani 1 1 d . . .
H2 H 0.3459 0.6202 0.0532 0.052 Uiso 1 1 calc R . .
C2 C 0.43680(17) 0.3819(3) 0.10076(17) 0.0244(7) Uani 1 1 d . . .
H1 H 0.4592 0.3199 0.0780 0.029 Uiso 1 1 calc R . .
C10 C 0.3531(2) -0.0435(4) 0.0925(2) 0.0452(10) Uani 1 1 d . . .
H6 H 0.3254 -0.1004 0.0628 0.054 Uiso 1 1 calc R . .
C3 C 0.40153(19) 0.4675(3) 0.05190(19) 0.0303(7) Uani 1 1 d . . .
C7 C 0.3991(2) 0.4560(3) -0.0323(2) 0.0356(8) Uani 1 1 d . . .
C9 C 0.4309(2) -0.0388(3) 0.0970(2) 0.0347(8) Uani 1 1 d . . .
C6 C 0.4072(2) 0.4763(3) 0.21060(19) 0.0331(8) Uani 1 1 d . . .
H4 H 0.4085 0.4794 0.2651 0.040 Uiso 1 1 calc R . .
C8 C 0.47073(19) 0.0464(3) 0.14259(18) 0.0274(7) Uani 1 1 d . . .
H5 H 0.5233 0.0481 0.1459 0.033 Uiso 1 1 calc R . .
C12 C 0.3605(2) 0.1208(3) 0.1763(2) 0.0363(8) Uani 1 1 d . . .
H8 H 0.3358 0.1758 0.2033 0.044 Uiso 1 1 calc R . .
C13 C 0.4724(2) -0.1206(3) 0.0555(2) 0.0426(9) Uani 1 1 d . . .
C5 C 0.3721(3) 0.5650(4) 0.1660(2) 0.0499(11) Uani 1 1 d . . .
H3 H 0.3507 0.6266 0.1902 0.060 Uiso 1 1 calc R . .
C11 C 0.3174(2) 0.0382(4) 0.1329(3) 0.0493(11) Uani 1 1 d . . .
H7 H 0.2650 0.0377 0.1310 0.059 Uiso 1 1 calc R . .
N4 N 0.3958(2) 0.4462(4) -0.09915(19) 0.0524(9) Uani 1 1 d . . .
N5 N 0.5064(2) -0.1827(3) 0.0221(2) 0.0566(10) Uani 1 1 d . . .
Cl2B Cl 0.23414(17) 0.3050(3) 0.0424(2) 0.0823(12) Uani 0.423(3) 1 d PD . 2
Cl1B Cl 0.2122(2) 0.3443(4) 0.2094(3) 0.0947(14) Uani 0.423(3) 1 d PD . 2
C14B C 0.1784(6) 0.3748(11) 0.1082(3) 0.134(10) Uani 0.423(3) 1 d PD . 2
H10B H 0.1794 0.4578 0.0998 0.161 Uiso 0.423(3) 1 calc PR . 2
H9B H 0.1262 0.3492 0.0965 0.161 Uiso 0.423(3) 1 calc PR . 2
Cl1A Cl 0.0827(2) 0.3159(5) 0.2306(3) 0.155(3) Uani 0.423(3) 1 d PD . 1
Cl2A Cl 0.1812(3) 0.4398(7) 0.1443(6) 0.172(3) Uani 0.423(3) 1 d PD . 1
C14A C 0.1679(6) 0.3008(10) 0.1866(10) 0.139(9) Uani 0.423(3) 1 d PD . 1
H10A H 0.2103 0.2813 0.2260 0.167 Uiso 0.423(3) 1 calc PR . 1
H9A H 0.1623 0.2412 0.1464 0.167 Uiso 0.423(3) 1 calc PR . 1

loop_
_atom_site_aniso_label
_atom_site_aniso_U_11
_atom_site_aniso_U_22
_atom_site_aniso_U_33
_atom_site_aniso_U_23
_atom_site_aniso_U_13
_atom_site_aniso_U_12
Ni1 0.0197(3) 0.0212(3) 0.0164(3) 0.000 0.0030(2) 0.000
S1 0.0270(5) 0.0608(7) 0.0378(5) 0.0047(4) 0.0155(4) 0.0090(4)
N1 0.0237(13) 0.0266(15) 0.0194(12) 0.0011(10) 0.0022(10) 0.0017(10)
N2 0.0264(13) 0.0254(14) 0.0180(12) 0.0006(10) 0.0031(10) 0.0031(11)
N3 0.0261(13) 0.0222(13) 0.0225(13) -0.0023(10) 0.0014(10) -0.0008(10)
C1 0.0227(15) 0.0252(17) 0.0218(15) 0.0021(12) 0.0013(12) 0.0018(12)
C4 0.049(2) 0.044(2) 0.0358(19) 0.0138(17) 0.0037(17) 0.0217(18)
C2 0.0250(16) 0.0279(17) 0.0208(14) -0.0013(12) 0.0054(12) 0.0000(12)
C10 0.043(2) 0.045(2) 0.047(2) -0.0178(18) 0.0020(17) -0.0153(18)
C3 0.0270(17) 0.041(2) 0.0235(15) 0.0053(14) 0.0032(13) 0.0025(14)
C7 0.0323(18) 0.046(2) 0.0284(18) 0.0112(15) 0.0038(14) 0.0038(16)
C9 0.041(2) 0.0320(19) 0.0312(17) -0.0042(14) 0.0061(15) -0.0041(15)
C6 0.0413(19) 0.0355(19) 0.0230(15) -0.0006(14) 0.0065(14) 0.0140(16)
C8 0.0310(17) 0.0263(17) 0.0252(15) -0.0022(13) 0.0045(13) 0.0020(13)
C12 0.0287(18) 0.041(2) 0.0388(19) -0.0098(16) 0.0030(15) 0.0006(15)
C13 0.051(2) 0.038(2) 0.039(2) -0.0147(17) 0.0045(17) -0.0045(18)
C5 0.067(3) 0.046(2) 0.039(2) 0.0038(18) 0.0145(19) 0.031(2)
C11 0.0299(19) 0.061(3) 0.056(2) -0.021(2) 0.0014(17) -0.0112(19)
N4 0.063(2) 0.068(3) 0.0258(16) 0.0100(16) 0.0059(15) 0.0078(19)
N5 0.063(2) 0.056(2) 0.050(2) -0.0235(19) 0.0062(18) 0.0043(19)
Cl2B 0.066(2) 0.087(3) 0.088(2) 0.036(2) -0.0098(17) -0.0267(18)
Cl1B 0.062(2) 0.112(3) 0.110(3) -0.037(3) 0.011(2) 0.006(2)
C14B 0.25(3) 0.049(9) 0.083(11) -0.020(8) -0.047(14) -0.059(12)
Cl1A 0.220(7) 0.136(5) 0.092(3) -0.026(3) -0.034(4) 0.100(5)
Cl2A 0.093(4) 0.160(6) 0.267(9) -0.059(7) 0.036(5) -0.047(4)
C14A 0.083(13) 0.22(3) 0.103(15) -0.004(17) -0.042(12) 0.009(17)

loop_
_atom_type_symbol
_atom_type_description
_atom_type_scat_dispersion_real
_atom_type_scat_dispersion_imag
_atom_type_scat_source
C C 0.0033 0.0016 'International Tables Vol C Tables 4.2.6.8 and 6.1.1.4'
H H 0.0000 0.0000 'International Tables Vol C Tables 4.2.6.8 and 6.1.1.4'
N N 0.0061 0.0033 'International Tables Vol C Tables 4.2.6.8 and 6.1.1.4'
Cl Cl 0.1484 0.1585 'International Tables Vol C Tables 4.2.6.8 and 6.1.1.4'
S S 0.1246 0.1234 'International Tables Vol C Tables 4.2.6.8 and 6.1.1.4'
Ni Ni 0.3393 1.1124 'International Tables Vol C Tables 4.2.6.8 and 6.1.1.4'

loop_
_geom_angle_atom_site_label_1
_geom_angle_atom_site_label_2
_geom_angle_atom_site_label_3
_geom_angle
_geom_angle_site_symmetry_1
_geom_angle_site_symmetry_3
_geom_angle_publ_flag
N1 Ni1 N1 179.55(14) . 2_655 ?
N1 Ni1 N2 91.25(10) . 2_655 ?
N1 Ni1 N2 89.06(10) 2_655 2_655 ?
N1 Ni1 N2 89.06(10) . . ?
N1 Ni1 N2 91.25(10) 2_655 . ?
N2 Ni1 N2 90.86(14) 2_655 . ?
N1 Ni1 N3 90.86(10) . . ?
N1 Ni1 N3 88.83(10) 2_655 . ?
N2 Ni1 N3 177.84(9) 2_655 . ?
N2 Ni1 N3 89.60(11) . . ?
N1 Ni1 N3 88.83(10) . 2_655 ?
N1 Ni1 N3 90.86(10) 2_655 2_655 ?
N2 Ni1 N3 89.60(11) 2_655 2_655 ?
N2 Ni1 N3 177.84(9) . 2_655 ?
N3 Ni1 N3 90.01(14) . 2_655 ?
C1 N1 Ni1 172.8(2) . . ?
C2 N2 C6 117.6(3) . . ?
C2 N2 Ni1 120.1(2) . . ?
C6 N2 Ni1 122.2(2) . . ?
C8 N3 C12 117.7(3) . . ?
C8 N3 Ni1 120.9(2) . . ?
C12 N3 Ni1 121.4(2) . . ?
N1 C1 S1 178.9(3) . . ?
C3 C4 C5 118.0(3) . . ?
N2 C2 C3 122.4(3) . . ?
C11 C10 C9 118.2(3) . . ?
C4 C3 C2 119.6(3) . . ?
C4 C3 C7 121.3(3) . . ?
C2 C3 C7 119.1(3) . . ?
N4 C7 C3 178.7(4) . . ?
C10 C9 C8 119.6(3) . . ?
C10 C9 C13 121.5(3) . . ?
C8 C9 C13 118.9(3) . . ?
N2 C6 C5 123.2(3) . . ?
N3 C8 C9 122.2(3) . . ?
N3 C12 C11 123.2(3) . . ?
N5 C13 C9 178.0(5) . . ?
C6 C5 C4 119.1(3) . . ?
C10 C11 C12 119.1(4) . . ?
C14B Cl2B Cl2B 161.2(5) . 7 ?
Cl1B C14B Cl2B 112.1(3) . . ?
Cl2A C14A Cl1A 104.4(5) . . ?

loop_
_geom_bond_atom_site_label_1
_geom_bond_atom_site_label_2
_geom_bond_distance
_geom_bond_site_symmetry_2
_geom_bond_publ_flag
Ni1 N1 2.039(3) . ?
Ni1 N1 2.039(3) 2_655 ?
Ni1 N2 2.116(3) 2_655 ?
Ni1 N2 2.116(3) . ?
Ni1 N3 2.146(3) . ?
Ni1 N3 2.146(3) 2_655 ?
S1 C1 1.640(3) . ?
N1 C1 1.159(4) . ?
N2 C2 1.338(4) . ?
N2 C6 1.345(4) . ?
N3 C8 1.331(4) . ?
N3 C12 1.341(4) . ?
C4 C3 1.382(5) . ?
C4 C5 1.386(5) . ?
C2 C3 1.390(5) . ?
C10 C11 1.374(6) . ?
C10 C9 1.380(5) . ?
C3 C7 1.442(5) . ?
C7 N4 1.143(5) . ?
C9 C8 1.390(5) . ?
C9 C13 1.444(5) . ?
C6 C5 1.376(5) . ?
C12 C11 1.378(5) . ?
C13 N5 1.140(5) . ?
Cl2B C14B 1.78999(12) . ?
Cl2B Cl2B 2.065(9) 7 ?
Cl1B C14B 1.79000(13) . ?
Cl1A C14A 1.79000(13) . ?
Cl2A C14A 1.79000(12) . ?

loop_
_geom_torsion_atom_site_label_1
_geom_torsion_atom_site_label_2
_geom_torsion_atom_site_label_3
_geom_torsion_atom_site_label_4
_geom_torsion
_geom_torsion_site_symmetry_1
_geom_torsion_site_symmetry_2
_geom_torsion_site_symmetry_3
_geom_torsion_site_symmetry_4
_geom_torsion_publ_flag
N1 Ni1 N1 C1 -61(2) 2_655 . . . ?
N2 Ni1 N1 C1 74(2) 2_655 . . . ?
N2 Ni1 N1 C1 165(2) . . . . ?
N3 Ni1 N1 C1 -106(2) . . . . ?
N3 Ni1 N1 C1 -16(2) 2_655 . . . ?
N1 Ni1 N2 C2 37.2(2) . . . . ?
N1 Ni1 N2 C2 -142.5(2) 2_655 . . . ?
N2 Ni1 N2 C2 128.4(3) 2_655 . . . ?
N3 Ni1 N2 C2 -53.7(2) . . . . ?
N3 Ni1 N2 C2 26(3) 2_655 . . . ?
N1 Ni1 N2 C6 -138.8(3) . . . . ?
N1 Ni1 N2 C6 41.5(3) 2_655 . . . ?
N2 Ni1 N2 C6 -47.5(2) 2_655 . . . ?
N3 Ni1 N2 C6 130.4(3) . . . . ?
N3 Ni1 N2 C6 -150(3) 2_655 . . . ?
N1 Ni1 N3 C8 31.1(2) . . . . ?
N1 Ni1 N3 C8 -148.6(2) 2_655 . . . ?
N2 Ni1 N3 C8 -137(3) 2_655 . . . ?
N2 Ni1 N3 C8 120.2(2) . . . . ?
N3 Ni1 N3 C8 -57.7(2) 2_655 . . . ?
N1 Ni1 N3 C12 -148.4(3) . . . . ?
N1 Ni1 N3 C12 31.9(3) 2_655 . . . ?
N2 Ni1 N3 C12 43(3) 2_655 . . . ?
N2 Ni1 N3 C12 -59.4(3) . . . . ?
N3 Ni1 N3 C12 122.8(3) 2_655 . . . ?
Ni1 N1 C1 S1 23(18) . . . . ?
C6 N2 C2 C3 -0.3(5) . . . . ?
Ni1 N2 C2 C3 -176.4(2) . . . . ?
C5 C4 C3 C2 -1.1(6) . . . . ?
C5 C4 C3 C7 178.5(4) . . . . ?
N2 C2 C3 C4 1.1(5) . . . . ?
N2 C2 C3 C7 -178.5(3) . . . . ?
C4 C3 C7 N4 -79(20) . . . . ?
C2 C3 C7 N4 100(20) . . . . ?
C11 C10 C9 C8 0.8(6) . . . . ?
C11 C10 C9 C13 -179.3(4) . . . . ?
C2 N2 C6 C5 -0.6(6) . . . . ?
Ni1 N2 C6 C5 175.5(3) . . . . ?
C12 N3 C8 C9 0.4(5) . . . . ?
Ni1 N3 C8 C9 -179.1(2) . . . . ?
C10 C9 C8 N3 -0.9(5) . . . . ?
C13 C9 C8 N3 179.1(3) . . . . ?
C8 N3 C12 C11 0.2(5) . . . . ?
Ni1 N3 C12 C11 179.8(3) . . . . ?
C10 C9 C13 N5 139(13) . . . . ?
C8 C9 C13 N5 -41(14) . . . . ?
N2 C6 C5 C4 0.5(7) . . . . ?
C3 C4 C5 C6 0.3(7) . . . . ?
C9 C10 C11 C12 -0.2(7) . . . . ?
N3 C12 C11 C10 -0.3(7) . . . . ?
Cl2B Cl2B C14B Cl1B 112.6(10) 7 . . . ?
